data_2017917
loop_
_publ_author_name
'Jiang, Li-Fang'

_publ_section_title
;
 <i>catena</i>-Poly[copper(II)-di-\m-acetylacetonato-copper(II)-bis(\m-4-hydroxy-3-methoxybenzaldehyde
 picoloylhydrazonato)] and (acetylacetonato)(4-methoxybenzaldehyde
 picoloylhydrazonato)copper(II)
;
_journal_coeditor_code MX3036
_journal_issue 12
_journal_name_full 'Acta Crystallographica Section C'
_journal_page_first m375
_journal_page_last m378
_journal_paper_doi 10.1107/S0108270110044343
_journal_volume 66
_journal_year 2010
_chemical_formula_iupac '[Cu (C14 H12 N3 O2) (C5 H7 O2)]'
_chemical_formula_moiety 'C19 H19 Cu N3 O4'
_chemical_formula_sum 'C19 H19 Cu N3 O4'
_chemical_formula_weight 416.91
_chemical_name_systematic
;
(acetylacetonato)(4-methoxybenzaldehyde picoloylhydrazone)copper(II)
;
_space_group_IT_number 14
_symmetry_cell_setting monoclinic
_symmetry_space_group_name_Hall '-P 2ybc'
_symmetry_space_group_name_H-M 'P 1 21/c 1'
_atom_sites_solution_hydrogens geom
_atom_sites_solution_primary direct
_atom_sites_solution_secondary difmap
_audit_creation_method SHELXL97
_cell_angle_alpha 90.00
_cell_angle_beta 91.78(3)
_cell_angle_gamma 90.00
_cell_formula_units_Z 4
_cell_length_a 7.4198(15)
_cell_length_b 14.969(3)
_cell_length_c 15.885(3)
_cell_measurement_reflns_used 1904
_cell_measurement_temperature 293(2)
_cell_measurement_theta_max 27.48
_cell_measurement_theta_min 3.01
_cell_volume 1763.4(6)
_computing_cell_refinement 'SAINT-Plus (Bruker, 2007)'
_computing_data_collection 'APEX2 (Bruker, 2007)'
_computing_data_reduction 'SAINT-Plus (Bruker, 2007)'
_computing_molecular_graphics 'SHELXTL (Sheldrick, 2008)'
_computing_publication_material 'SHELXTL (Sheldrick, 2008)'
_computing_structure_refinement 'SHELXL97 (Sheldrick, 2008)'
_computing_structure_solution 'SHELXS97 (Sheldrick, 2008)'
_diffrn_ambient_temperature 293(2)
_diffrn_measured_fraction_theta_full 0.990
_diffrn_measured_fraction_theta_max 0.990
_diffrn_measurement_device_type 'Bruker APEXII CCD area detector'
_diffrn_measurement_method '\f and \w scans'
_diffrn_radiation_monochromator graphite
_diffrn_radiation_source 'fine-focus sealed tube'
_diffrn_radiation_type MoK\a
_diffrn_radiation_wavelength 0.71073
_diffrn_reflns_av_R_equivalents 0.1254
_diffrn_reflns_av_sigmaI/netI 0.1233
_diffrn_reflns_limit_h_max 9
_diffrn_reflns_limit_h_min -7
_diffrn_reflns_limit_k_max 19
_diffrn_reflns_limit_k_min -19
_diffrn_reflns_limit_l_max 20
_diffrn_reflns_limit_l_min -20
_diffrn_reflns_number 16505
_diffrn_reflns_theta_full 27.48
_diffrn_reflns_theta_max 27.48
_diffrn_reflns_theta_min 3.01
_exptl_absorpt_coefficient_mu 1.270
_exptl_absorpt_correction_T_max 0.806
_exptl_absorpt_correction_T_min 0.680
_exptl_absorpt_correction_type multi-scan
_exptl_absorpt_process_details '(SADABS; Sheldrick, 1996)'
_exptl_crystal_colour green
_exptl_crystal_density_diffrn 1.570
_exptl_crystal_density_method 'not measured'
_exptl_crystal_description prism
_exptl_crystal_F_000 860
_exptl_crystal_size_max 0.39
_exptl_crystal_size_mid 0.26
_exptl_crystal_size_min 0.17
_refine_diff_density_max 0.390
_refine_diff_density_min -0.505
_refine_ls_extinction_method none
_refine_ls_goodness_of_fit_ref 0.906
_refine_ls_hydrogen_treatment constr
_refine_ls_matrix_type full
_refine_ls_number_parameters 247
_refine_ls_number_reflns 4005
_refine_ls_number_restraints 0
_refine_ls_restrained_S_all 0.906
_refine_ls_R_factor_all 0.1351
_refine_ls_R_factor_gt 0.0505
_refine_ls_shift/su_max 0.000
_refine_ls_shift/su_mean 0.000
_refine_ls_structure_factor_coef Fsqd
_refine_ls_weighting_details 'calc w = 1/[\s^2^(Fo^2^)+(0.0677P)^2^+0.0000P] where P=(Fo^2^+2Fc^2^)/3'
_refine_ls_weighting_scheme calc
_refine_ls_wR_factor_gt 0.1086
_refine_ls_wR_factor_ref 0.1540
_reflns_number_gt 1904
_reflns_number_total 4005
_reflns_threshold_expression I>2\s(I)
_cod_data_source_file mx3036.cif
_cod_data_source_block II
_cod_original_sg_symbol_H-M P21/c
_cod_database_code 2017917
_cod_database_fobs_code 2017917

loop_
_symmetry_equiv_pos_as_xyz
'x, y, z'
'-x, y+1/2, -z+1/2'
'-x, -y, -z'
'x, -y-1/2, z-1/2'

loop_
_atom_site_type_symbol
_atom_site_label
_atom_site_fract_x
_atom_site_fract_y
_atom_site_fract_z
_atom_site_U_iso_or_equiv
_atom_site_adp_type
_atom_site_calc_flag
_atom_site_refinement_flags
_atom_site_occupancy
_atom_site_disorder_assembly
_atom_site_disorder_group
Cu Cu1 0.24285(8) 0.56946(3) 0.50749(3) 0.0421(2) Uani d . 1 . .
N N1 0.3473(5) 0.4815(2) 0.5885(2) 0.0393(9) Uani d . 1 . .
N N2 0.3357(6) 0.6542(2) 0.5925(2) 0.0410(10) Uani d . 1 . .
N N3 0.3051(6) 0.7470(2) 0.5978(2) 0.0440(10) Uani d . 1 . .
O O1 0.4486(6) 0.6567(2) 0.7300(2) 0.0646(11) Uani d . 1 . .
O O2 0.1997(6) 1.1571(2) 0.5092(3) 0.0654(11) Uani d . 1 . .
O O3 0.1728(5) 0.4759(2) 0.4311(2) 0.0531(10) Uani d . 1 . .
O O4 0.1361(5) 0.6575(2) 0.4366(2) 0.0528(9) Uani d . 1 . .
C C1 0.4082(6) 0.5176(3) 0.6605(3) 0.0385(11) Uani d . 1 . .
C C2 0.4723(7) 0.4689(3) 0.7257(3) 0.0480(13) Uani d . 1 . .
H H2A 0.5130 0.4967 0.7751 0.058 Uiso calc R 1 . .
C C3 0.4772(7) 0.3757(3) 0.7184(3) 0.0509(13) Uani d . 1 . .
H H3B 0.5216 0.3402 0.7623 0.061 Uiso calc R 1 . .
C C4 0.4146(7) 0.3387(3) 0.6444(4) 0.0495(14) Uani d . 1 . .
H H4A 0.4157 0.2770 0.6377 0.059 Uiso calc R 1 . .
C C5 0.3500(7) 0.3920(3) 0.5800(3) 0.0480(13) Uani d . 1 . .
H H5A 0.3076 0.3661 0.5300 0.058 Uiso calc R 1 . .
C C6 0.3994(7) 0.6193(3) 0.6645(3) 0.0425(12) Uani d . 1 . .
C C7 0.3257(7) 0.7900(3) 0.5298(3) 0.0432(11) Uani d . 1 . .
H H7A 0.3651 0.7595 0.4828 0.052 Uiso calc R 1 . .
C C8 0.2895(6) 0.8855(3) 0.5230(3) 0.0394(11) Uani d . 1 . .
C C9 0.3057(7) 0.9292(3) 0.4477(3) 0.0445(11) Uani d . 1 . .
H H9A 0.3385 0.8967 0.4007 0.053 Uiso calc R 1 . .
C C10 0.2750(7) 1.0194(3) 0.4395(3) 0.0477(13) Uani d . 1 . .
H H10A 0.2856 1.0474 0.3876 0.057 Uiso calc R 1 . .
C C11 0.2287(7) 1.0674(3) 0.5090(3) 0.0459(11) Uani d . 1 . .
C C12 0.2118(7) 1.0254(3) 0.5850(3) 0.0490(13) Uani d . 1 . .
H H12A 0.1821 1.0585 0.6322 0.059 Uiso calc R 1 . .
C C13 0.2384(7) 0.9348(3) 0.5923(3) 0.0446(11) Uani d . 1 . .
H H13A 0.2220 0.9066 0.6436 0.054 Uiso calc R 1 . .
C C14 0.1839(9) 1.2024(3) 0.4313(4) 0.0703(18) Uani d . 1 . .
H H14A 0.1495 1.2633 0.4409 0.105 Uiso calc R 1 . .
H H14B 0.0937 1.1738 0.3961 0.105 Uiso calc R 1 . .
H H14C 0.2975 1.2010 0.4041 0.105 Uiso calc R 1 . .
C C15 0.0746(8) 0.4017(3) 0.3083(3) 0.0520(14) Uani d . 1 . .
H H15A 0.0066 0.3601 0.3405 0.078 Uiso calc R 1 . .
H H15B 0.1892 0.3760 0.2958 0.078 Uiso calc R 1 . .
H H15C 0.0095 0.4152 0.2567 0.078 Uiso calc R 1 . .
C C16 0.1035(7) 0.4856(3) 0.3579(3) 0.0415(12) Uani d . 1 . .
C C17 0.0572(7) 0.5661(3) 0.3220(3) 0.0456(12) Uani d . 1 . .
H H17A 0.0081 0.5655 0.2675 0.055 Uiso calc R 1 . .
C C18 0.0786(7) 0.6484(3) 0.3615(3) 0.0417(12) Uani d . 1 . .
C C19 0.0328(9) 0.7324(3) 0.3156(4) 0.0637(16) Uani d . 1 . .
H H19A -0.0146 0.7752 0.3541 0.096 Uiso calc R 1 . .
H H19B -0.0558 0.7201 0.2718 0.096 Uiso calc R 1 . .
H H19C 0.1394 0.7562 0.2911 0.096 Uiso calc R 1 . .

loop_
_atom_site_aniso_label
_atom_site_aniso_U_11
_atom_site_aniso_U_22
_atom_site_aniso_U_33
_atom_site_aniso_U_12
_atom_site_aniso_U_13
_atom_site_aniso_U_23
Cu1 0.0585(4) 0.0362(3) 0.0311(3) 0.0018(3) -0.0044(3) -0.0006(3)
N1 0.049(3) 0.039(2) 0.030(2) 0.0017(17) 0.0011(19) 0.0027(16)
N2 0.056(3) 0.033(2) 0.033(2) 0.0054(17) -0.003(2) 0.0009(15)
N3 0.056(3) 0.035(2) 0.041(3) -0.0029(18) -0.003(2) -0.0040(17)
O1 0.100(3) 0.048(2) 0.044(2) 0.0039(19) -0.025(2) -0.0072(16)
O2 0.092(3) 0.038(2) 0.066(3) 0.0090(18) -0.004(2) 0.0013(17)
O3 0.085(3) 0.0400(18) 0.034(2) 0.0044(17) -0.0089(18) 0.0003(14)
O4 0.070(3) 0.0401(18) 0.047(2) 0.0009(16) -0.0129(19) -0.0018(15)
C1 0.040(3) 0.042(3) 0.033(3) 0.001(2) 0.000(2) 0.0013(19)
C2 0.055(4) 0.047(3) 0.040(3) 0.007(2) -0.007(3) 0.004(2)
C3 0.056(4) 0.055(3) 0.042(3) 0.013(3) 0.003(3) 0.012(2)
C4 0.057(4) 0.037(3) 0.055(4) 0.010(2) 0.011(3) 0.007(2)
C5 0.065(4) 0.036(3) 0.044(3) 0.003(2) 0.003(3) -0.004(2)
C6 0.045(3) 0.045(3) 0.037(3) 0.002(2) 0.002(2) -0.004(2)
C7 0.050(3) 0.039(3) 0.041(3) -0.003(2) 0.004(2) -0.004(2)
C8 0.041(3) 0.039(3) 0.038(3) -0.004(2) -0.003(2) -0.0003(19)
C9 0.057(3) 0.041(3) 0.035(3) -0.003(2) 0.005(2) -0.002(2)
C10 0.060(4) 0.046(3) 0.037(3) -0.005(2) -0.004(2) 0.004(2)
C11 0.051(3) 0.041(3) 0.046(3) 0.003(2) -0.006(2) 0.001(2)
C12 0.063(4) 0.045(3) 0.039(3) 0.006(2) 0.001(3) -0.008(2)
C13 0.058(3) 0.045(3) 0.030(2) -0.002(2) 0.001(2) -0.003(2)
C14 0.091(5) 0.041(3) 0.077(4) 0.003(3) -0.023(4) 0.017(3)
C15 0.068(4) 0.049(3) 0.039(3) -0.002(2) 0.000(3) -0.005(2)
C16 0.045(3) 0.049(3) 0.031(3) -0.007(2) 0.006(2) 0.000(2)
C17 0.048(3) 0.058(3) 0.031(3) -0.006(2) -0.005(2) 0.003(2)
C18 0.041(3) 0.044(3) 0.040(3) -0.001(2) -0.009(2) 0.005(2)
C19 0.080(5) 0.052(3) 0.058(4) 0.001(3) -0.015(3) 0.012(3)

loop_
_atom_type_symbol
_atom_type_description
_atom_type_scat_dispersion_real
_atom_type_scat_dispersion_imag
_atom_type_scat_source
C C 0.0033 0.0016 'International Tables Vol C Tables 4.2.6.8 and 6.1.1.4'
H H 0.0000 0.0000 'International Tables Vol C Tables 4.2.6.8 and 6.1.1.4'
N N 0.0061 0.0033 'International Tables Vol C Tables 4.2.6.8 and 6.1.1.4'
O O 0.0106 0.0060 'International Tables Vol C Tables 4.2.6.8 and 6.1.1.4'
Cu Cu 0.3201 1.2651 'International Tables Vol C Tables 4.2.6.8 and 6.1.1.4'

loop_
_geom_angle_atom_site_label_1
_geom_angle_atom_site_label_2
_geom_angle_atom_site_label_3
_geom_angle_site_symmetry_1
_geom_angle_site_symmetry_3
_geom_angle
_geom_angle_publ_flag
O4 Cu1 O3 . . 91.81(14) yes
O4 Cu1 N2 . . 95.25(15) yes
O3 Cu1 N2 . . 172.67(16) yes
O4 Cu1 N1 . . 176.03(16) yes
O3 Cu1 N1 . . 91.08(15) yes
N2 Cu1 N1 . . 81.97(15) yes
C1 N1 C5 . . 119.0(4) ?
C1 N1 Cu1 . . 113.8(3) ?
C5 N1 Cu1 . . 127.0(4) ?
C6 N2 N3 . . 112.9(4) ?
C6 N2 Cu1 . . 116.5(3) ?
N3 N2 Cu1 . . 128.6(3) ?
C7 N3 N2 . . 115.0(4) ?
C11 O2 C14 . . 118.8(4) ?
C16 O3 Cu1 . . 126.4(3) ?
C18 O4 Cu1 . . 127.7(3) ?
N1 C1 C2 . . 123.1(4) ?
N1 C1 C6 . . 115.3(4) ?
C2 C1 C6 . . 121.6(5) ?
C1 C2 C3 . . 119.1(5) ?
C1 C2 H2A . . 120.5 ?
C3 C2 H2A . . 120.5 ?
C4 C3 C2 . . 117.8(5) ?
C4 C3 H3B . . 121.1 ?
C2 C3 H3B . . 121.1 ?
C3 C4 C5 . . 120.4(5) ?
C3 C4 H4A . . 119.8 ?
C5 C4 H4A . . 119.8 ?
N1 C5 C4 . . 120.6(5) ?
N1 C5 H5A . . 119.7 ?
C4 C5 H5A . . 119.7 ?
O1 C6 N2 . . 129.6(4) ?
O1 C6 C1 . . 118.7(5) ?
N2 C6 C1 . . 111.7(4) ?
N3 C7 C8 . . 122.1(4) ?
N3 C7 H7A . . 118.9 ?
C8 C7 H7A . . 118.9 ?
C9 C8 C13 . . 118.1(4) ?
C9 C8 C7 . . 120.7(4) ?
C13 C8 C7 . . 121.2(4) ?
C8 C9 C10 . . 122.2(4) ?
C8 C9 H9A . . 118.9 ?
C10 C9 H9A . . 118.9 ?
C11 C10 C9 . . 118.9(5) ?
C11 C10 H10A . . 120.5 ?
C9 C10 H10A . . 120.5 ?
O2 C11 C10 . . 124.3(5) ?
O2 C11 C12 . . 115.6(4) ?
C10 C11 C12 . . 120.0(4) ?
C11 C12 C13 . . 120.7(5) ?
C11 C12 H12A . . 119.7 ?
C13 C12 H12A . . 119.7 ?
C12 C13 C8 . . 120.0(5) ?
C12 C13 H13A . . 120.0 ?
C8 C13 H13A . . 120.0 ?
O2 C14 H14A . . 109.5 ?
O2 C14 H14B . . 109.5 ?
H14A C14 H14B . . 109.5 ?
O2 C14 H14C . . 109.5 ?
H14A C14 H14C . . 109.5 ?
H14B C14 H14C . . 109.5 ?
C16 C15 H15A . . 109.5 ?
C16 C15 H15B . . 109.5 ?
H15A C15 H15B . . 109.5 ?
C16 C15 H15C . . 109.5 ?
H15A C15 H15C . . 109.5 ?
H15B C15 H15C . . 109.5 ?
O3 C16 C17 . . 124.9(4) ?
O3 C16 C15 . . 115.8(4) ?
C17 C16 C15 . . 119.3(5) ?
C16 C17 C18 . . 124.6(4) ?
C16 C17 H17A . . 117.7 ?
C18 C17 H17A . . 117.7 ?
O4 C18 C17 . . 123.6(4) ?
O4 C18 C19 . . 116.0(4) ?
C17 C18 C19 . . 120.5(5) ?
C18 C19 H19A . . 109.5 ?
C18 C19 H19B . . 109.5 ?
H19A C19 H19B . . 109.5 ?
C18 C19 H19C . . 109.5 ?
H19A C19 H19C . . 109.5 ?
H19B C19 H19C . . 109.5 ?

loop_
_geom_bond_atom_site_label_1
_geom_bond_atom_site_label_2
_geom_bond_site_symmetry_2
_geom_bond_distance
_geom_bond_publ_flag
Cu1 O4 . 1.892(3) yes
Cu1 O3 . 1.914(3) yes
Cu1 N2 . 1.962(4) yes
Cu1 N1 . 1.982(4) yes
N1 C1 . 1.331(6) ?
N1 C5 . 1.347(5) ?
N2 C6 . 1.331(6) ?
N2 N3 . 1.412(5) ?
N3 C7 . 1.271(6) ?
O1 C6 . 1.227(6) ?
O2 C11 . 1.359(5) ?
O2 C14 . 1.414(6) ?
O3 C16 . 1.265(6) ?
O4 C18 . 1.261(6) ?
C1 C2 . 1.342(6) ?
C1 C6 . 1.524(6) ?
C2 C3 . 1.401(7) ?
C2 H2A . 0.9300 ?
C3 C4 . 1.367(7) ?
C3 H3B . 0.9300 ?
C4 C5 . 1.372(7) ?
C4 H4A . 0.9300 ?
C5 H5A . 0.9300 ?
C7 C8 . 1.458(6) ?
C7 H7A . 0.9300 ?
C8 C9 . 1.371(6) ?
C8 C13 . 1.388(6) ?
C9 C10 . 1.376(6) ?
C9 H9A . 0.9300 ?
C10 C11 . 1.370(7) ?
C10 H10A . 0.9300 ?
C11 C12 . 1.371(7) ?
C12 C13 . 1.374(6) ?
C12 H12A . 0.9300 ?
C13 H13A . 0.9300 ?
C14 H14A . 0.9600 ?
C14 H14B . 0.9600 ?
C14 H14C . 0.9600 ?
C15 C16 . 1.495(6) ?
C15 H15A . 0.9600 ?
C15 H15B . 0.9600 ?
C15 H15C . 0.9600 ?
C16 C17 . 1.371(6) ?
C17 C18 . 1.389(6) ?
C17 H17A . 0.9300 ?
C18 C19 . 1.488(6) ?
C19 H19A . 0.9600 ?
C19 H19B . 0.9600 ?
C19 H19C . 0.9600 ?

loop_
_geom_torsion_atom_site_label_1
_geom_torsion_atom_site_label_2
_geom_torsion_atom_site_label_3
_geom_torsion_atom_site_label_4
_geom_torsion_site_symmetry_1
_geom_torsion_site_symmetry_2
_geom_torsion_site_symmetry_3
_geom_torsion_site_symmetry_4
_geom_torsion
_geom_torsion_publ_flag
O4 Cu1 N1 C1 . . . . -39(2) ?
O3 Cu1 N1 C1 . . . . -175.8(3) ?
N2 Cu1 N1 C1 . . . . 6.6(3) ?
O4 Cu1 N1 C5 . . . . 136(2) ?
O3 Cu1 N1 C5 . . . . -0.8(4) ?
N2 Cu1 N1 C5 . . . . -178.5(4) ?
O4 Cu1 N2 C6 . . . . 169.2(4) ?
O3 Cu1 N2 C6 . . . . -26.5(15) ?
N1 Cu1 N2 C6 . . . . -8.0(3) ?
O4 Cu1 N2 N3 . . . . 6.8(4) ?
O3 Cu1 N2 N3 . . . . 171.1(11) ?
N1 Cu1 N2 N3 . . . . -170.4(4) ?
C6 N2 N3 C7 . . . . 149.1(5) ?
Cu1 N2 N3 C7 . . . . -48.0(6) ?
O4 Cu1 O3 C16 . . . . 7.9(4) ?
N2 Cu1 O3 C16 . . . . -156.5(11) ?
N1 Cu1 O3 C16 . . . . -174.8(4) ?
O3 Cu1 O4 C18 . . . . -11.7(4) ?
N2 Cu1 O4 C18 . . . . 166.3(4) ?
N1 Cu1 O4 C18 . . . . -148(2) ?
C5 N1 C1 C2 . . . . -0.1(7) ?
Cu1 N1 C1 C2 . . . . 175.2(4) ?
C5 N1 C1 C6 . . . . -179.8(4) ?
Cu1 N1 C1 C6 . . . . -4.4(5) ?
N1 C1 C2 C3 . . . . 0.4(8) ?
C6 C1 C2 C3 . . . . -180.0(5) ?
C1 C2 C3 C4 . . . . -0.4(8) ?
C2 C3 C4 C5 . . . . 0.2(8) ?
C1 N1 C5 C4 . . . . -0.1(7) ?
Cu1 N1 C5 C4 . . . . -174.8(4) ?
C3 C4 C5 N1 . . . . 0.1(8) ?
N3 N2 C6 O1 . . . . -7.2(8) ?
Cu1 N2 C6 O1 . . . . -172.4(5) ?
N3 N2 C6 C1 . . . . 172.6(4) ?
Cu1 N2 C6 C1 . . . . 7.5(5) ?
N1 C1 C6 O1 . . . . 178.0(5) ?
C2 C1 C6 O1 . . . . -1.7(8) ?
N1 C1 C6 N2 . . . . -1.9(6) ?
C2 C1 C6 N2 . . . . 178.4(4) ?
N2 N3 C7 C8 . . . . 176.5(4) ?
N3 C7 C8 C9 . . . . -177.2(5) ?
N3 C7 C8 C13 . . . . 2.9(8) ?
C13 C8 C9 C10 . . . . 0.8(8) ?
C7 C8 C9 C10 . . . . -179.1(5) ?
C8 C9 C10 C11 . . . . 0.7(8) ?
C14 O2 C11 C10 . . . . 11.9(8) ?
C14 O2 C11 C12 . . . . -169.2(5) ?
C9 C10 C11 O2 . . . . 178.2(5) ?
C9 C10 C11 C12 . . . . -0.6(8) ?
O2 C11 C12 C13 . . . . -179.9(5) ?
C10 C11 C12 C13 . . . . -1.0(8) ?
C11 C12 C13 C8 . . . . 2.5(8) ?
C9 C8 C13 C12 . . . . -2.4(7) ?
C7 C8 C13 C12 . . . . 177.5(5) ?
Cu1 O3 C16 C17 . . . . -3.7(7) ?
Cu1 O3 C16 C15 . . . . 175.3(3) ?
O3 C16 C17 C18 . . . . -0.6(8) ?
C15 C16 C17 C18 . . . . -179.6(5) ?
Cu1 O4 C18 C17 . . . . 11.2(7) ?
Cu1 O4 C18 C19 . . . . -168.9(4) ?
C16 C17 C18 O4 . . . . -3.2(8) ?
C16 C17 C18 C19 . . . . 176.8(5) ?
